data_7016030
loop_
_publ_author_name
'Voss, Tanja'
'Kehr, Gerald'
'Fr\"ohlich, Roland'
'Erker, Gerhard'

_publ_section_title
;
 Unusual carbamate-directed CH-activation at an annulated
 ferrocenophane framework.
;
_journal_issue 26
_journal_name_full 'Dalton transactions (Cambridge, England : 2003)'
_journal_page_first 6984
_journal_page_last 6991
_journal_paper_doi 10.1039/c0dt01839b
_journal_volume 40
_journal_year 2011
_chemical_formula_sum 'C24 H31 Fe N O4'
_chemical_formula_weight 453.35
_chemical_name_systematic
;
?
;
_space_group_IT_number 43
_symmetry_cell_setting orthorhombic
_symmetry_space_group_name_Hall 'F 2 -2d'
_symmetry_space_group_name_H-M 'F d d 2'
_atom_sites_solution_hydrogens geom
_atom_sites_solution_primary direct
_atom_sites_solution_secondary difmap
_audit_creation_method SHELXL-97
_cell_angle_alpha 90.00
_cell_angle_beta 90.00
_cell_angle_gamma 90.00
_cell_formula_units_Z 16
_cell_length_a 17.2035(4)
_cell_length_b 65.6989(16)
_cell_length_c 7.8148(2)
_cell_measurement_reflns_used 5036
_cell_measurement_temperature 223(2)
_cell_measurement_theta_max 27.88
_cell_measurement_theta_min 4.08
_cell_volume 8832.7(4)
_computing_cell_refinement 'Collect (Nonius B.V., 1998)'
_computing_data_collection 'Collect (Nonius B.V., 1998)'
_computing_data_reduction 'Denzo-SMN (Otwinowski & Minor, 1997)'
_computing_molecular_graphics 'XP (BrukerAXS, 2000)'
_computing_publication_material 'SHELXL-97 (Sheldrick, 1997)'
_computing_structure_refinement 'SHELXL-97 (Sheldrick, 1997)'
_computing_structure_solution 'SHELXS-97 (Sheldrick, 1990)'
_diffrn_ambient_temperature 223(2)
_diffrn_measured_fraction_theta_full 0.986
_diffrn_measured_fraction_theta_max 0.986
_diffrn_measurement_device_type 'Nonius KappaCCD APEXII'
_diffrn_measurement_method '\w and \f scans'
_diffrn_radiation_monochromator 'Montel mirror'
_diffrn_radiation_source 'rotating anode Nonius FR591'
_diffrn_radiation_type MoK\a
_diffrn_radiation_wavelength 0.71073
_diffrn_reflns_av_R_equivalents 0.080
_diffrn_reflns_av_sigmaI/netI 0.0346
_diffrn_reflns_limit_h_max 22
_diffrn_reflns_limit_h_min -22
_diffrn_reflns_limit_k_max 86
_diffrn_reflns_limit_k_min -85
_diffrn_reflns_limit_l_max 10
_diffrn_reflns_limit_l_min -10
_diffrn_reflns_number 20693
_diffrn_reflns_theta_full 28.00
_diffrn_reflns_theta_max 28.00
_diffrn_reflns_theta_min 4.41
_exptl_absorpt_coefficient_mu 0.713
_exptl_absorpt_correction_T_max 0.9789
_exptl_absorpt_correction_T_min 0.6744
_exptl_absorpt_correction_type multi-scan
_exptl_absorpt_process_details 'Denzo (Otwinowski, Borek, Majewski & Minor, 2003)'
_exptl_crystal_colour yellow
_exptl_crystal_density_diffrn 1.364
_exptl_crystal_density_method 'not measured'
_exptl_crystal_description needle
_exptl_crystal_F_000 3840
_exptl_crystal_size_max 0.60
_exptl_crystal_size_mid 0.10
_exptl_crystal_size_min 0.03
_refine_diff_density_max 0.325
_refine_diff_density_min -0.494
_refine_diff_density_rms 0.061
_refine_ls_abs_structure_details 'Flack H D (1983), Acta Cryst. A39, 876-881'
_refine_ls_abs_structure_Flack 0.55(2)
_refine_ls_extinction_method none
_refine_ls_goodness_of_fit_ref 1.062
_refine_ls_hydrogen_treatment constr
_refine_ls_matrix_type full
_refine_ls_number_parameters 277
_refine_ls_number_reflns 5133
_refine_ls_number_restraints 1
_refine_ls_restrained_S_all 1.062
_refine_ls_R_factor_all 0.0662
_refine_ls_R_factor_gt 0.0550
_refine_ls_shift/su_max 0.000
_refine_ls_shift/su_mean 0.000
_refine_ls_structure_factor_coef Fsqd
_refine_ls_weighting_details 'calc w=1/[\s^2^(Fo^2^)+(0.0518P)^2^+43.8971P] where P=(Fo^2^+2Fc^2^)/3'
_refine_ls_weighting_scheme calc
_refine_ls_wR_factor_gt 0.1294
_refine_ls_wR_factor_ref 0.1382
_reflns_number_gt 4538
_reflns_number_total 5133
_reflns_threshold_expression >2sigma(I)
_cod_data_source_file c0dt01839b.txt
_cod_data_source_block erk5515
_cod_original_sg_symbol_H-M Fdd2
_cod_database_code 7016030

loop_
_symmetry_equiv_pos_as_xyz
'x, y, z'
'-x, -y, z'
'x+1/4, -y+1/4, z+1/4'
'-x+1/4, y+1/4, z+1/4'
'x, y+1/2, z+1/2'
'-x, -y+1/2, z+1/2'
'x+1/4, -y+3/4, z+3/4'
'-x+1/4, y+3/4, z+3/4'
'x+1/2, y, z+1/2'
'-x+1/2, -y, z+1/2'
'x+3/4, -y+1/4, z+3/4'
'-x+3/4, y+1/4, z+3/4'
'x+1/2, y+1/2, z'
'-x+1/2, -y+1/2, z'
'x+3/4, -y+3/4, z+1/4'
'-x+3/4, y+3/4, z+1/4'

loop_
_atom_site_label
_atom_site_type_symbol
_atom_site_fract_x
_atom_site_fract_y
_atom_site_fract_z
_atom_site_U_iso_or_equiv
_atom_site_adp_type
_atom_site_occupancy
_atom_site_symmetry_multiplicity
_atom_site_calc_flag
_atom_site_refinement_flags
_atom_site_disorder_assembly
_atom_site_disorder_group
Fe Fe 0.08821(3) 0.167415(8) 0.72608(7) 0.03928(14) Uani 1 1 d . . .
O1 O -0.22098(16) 0.20721(5) 0.9701(5) 0.0591(8) Uani 1 1 d . . .
O2 O -0.10119(16) 0.20807(5) 1.0895(4) 0.0514(7) Uani 1 1 d . . .
O3 O 0.08485(18) 0.19326(5) 1.1429(4) 0.0488(7) Uani 1 1 d . . .
O4 O 0.14829(15) 0.21620(4) 0.9838(4) 0.0487(6) Uani 1 1 d . . .
C1 C 0.0824(3) 0.14213(6) 0.8713(6) 0.0470(10) Uani 1 1 d . . .
C2 C 0.1560(3) 0.15195(7) 0.8956(6) 0.0494(10) Uani 1 1 d . . .
H2 H 0.1754 0.1568 1.0004 0.059 Uiso 1 1 calc R . .
C3 C 0.1945(2) 0.15311(7) 0.7367(7) 0.0575(11) Uani 1 1 d . . .
H3 H 0.2435 0.1590 0.7171 0.069 Uiso 1 1 calc R . .
C4 C 0.1462(3) 0.14384(8) 0.6108(7) 0.0607(13) Uani 1 1 d . . .
H4 H 0.1576 0.1425 0.4937 0.073 Uiso 1 1 calc R . .
C5 C 0.0776(3) 0.13690(6) 0.6940(7) 0.0549(12) Uani 1 1 d . . .
H5 H 0.0361 0.1300 0.6412 0.066 Uiso 1 1 calc R . .
C6 C 0.0195(3) 0.13905(6) 1.0063(6) 0.0492(10) Uani 1 1 d . . .
H6 H 0.0079 0.1243 1.0061 0.059 Uiso 1 1 calc R . .
C7 C 0.0460(3) 0.14397(7) 1.1862(6) 0.0579(12) Uani 1 1 d . . .
H7A H 0.0906 0.1356 1.2150 0.087 Uiso 1 1 calc R . .
H7B H 0.0041 0.1412 1.2660 0.087 Uiso 1 1 calc R . .
H7C H 0.0604 0.1582 1.1929 0.087 Uiso 1 1 calc R . .
C8 C -0.0574(2) 0.14967(6) 0.9588(7) 0.0498(10) Uani 1 1 d . . .
H8A H -0.0972 0.1454 1.0410 0.060 Uiso 1 1 calc R . .
H8B H -0.0736 0.1448 0.8459 0.060 Uiso 1 1 calc R . .
C9 C -0.0562(2) 0.17327(5) 0.9540(6) 0.0384(8) Uani 1 1 d . . .
H9 H -0.0366 0.1781 1.0661 0.046 Uiso 1 1 calc R . .
C10 C -0.0047(2) 0.18195(6) 0.8196(5) 0.0352(8) Uani 1 1 d . . .
C11 C 0.0653(2) 0.19416(6) 0.8413(5) 0.0365(8) Uani 1 1 d . . .
C12 C 0.0973(2) 0.19801(6) 0.6746(5) 0.0423(9) Uani 1 1 d . . .
H12 H 0.1430 0.2053 0.6509 0.051 Uiso 1 1 calc R . .
C13 C 0.0483(3) 0.18890(7) 0.5539(5) 0.0478(10) Uani 1 1 d . . .
H13 H 0.0561 0.1890 0.4349 0.057 Uiso 1 1 calc R . .
C14 C -0.0156(2) 0.17929(6) 0.6396(6) 0.0424(9) Uani 1 1 d . . .
C15 C -0.0848(3) 0.16980(8) 0.5521(7) 0.0563(12) Uani 1 1 d . . .
H15A H -0.0843 0.1551 0.5717 0.068 Uiso 1 1 calc R . .
H15B H -0.0811 0.1721 0.4285 0.068 Uiso 1 1 calc R . .
C16 C -0.1622(3) 0.17875(9) 0.6192(7) 0.0634(14) Uani 1 1 d . . .
H16A H -0.1584 0.1936 0.6157 0.076 Uiso 1 1 calc R . .
H16B H -0.2037 0.1748 0.5402 0.076 Uiso 1 1 calc R . .
C17 C -0.1861(3) 0.17252(8) 0.7987(7) 0.0576(12) Uani 1 1 d . . .
H17A H -0.2397 0.1770 0.8182 0.069 Uiso 1 1 calc R . .
H17B H -0.1854 0.1576 0.8059 0.069 Uiso 1 1 calc R . .
N18 N -0.13703(17) 0.18073(5) 0.9356(5) 0.0436(8) Uani 1 1 d . . .
C19 C -0.1580(2) 0.19956(6) 0.9972(6) 0.0429(9) Uani 1 1 d . . .
C20 C -0.1118(3) 0.22872(7) 1.1579(7) 0.0548(11) Uani 1 1 d . . .
C21 C -0.1298(4) 0.24361(8) 1.0164(9) 0.0789(18) Uani 1 1 d . . .
H21A H -0.0937 0.2416 0.9226 0.118 Uiso 1 1 calc R . .
H21B H -0.1248 0.2574 1.0595 0.118 Uiso 1 1 calc R . .
H21C H -0.1825 0.2414 0.9763 0.118 Uiso 1 1 calc R . .
C22 C -0.1769(4) 0.22853(9) 1.2888(8) 0.0829(19) Uani 1 1 d . . .
H22A H -0.2259 0.2259 1.2318 0.124 Uiso 1 1 calc R . .
H22B H -0.1792 0.2416 1.3458 0.124 Uiso 1 1 calc R . .
H22C H -0.1671 0.2179 1.3726 0.124 Uiso 1 1 calc R . .
C23 C -0.0346(4) 0.23313(9) 1.2376(12) 0.108(3) Uani 1 1 d . . .
H23A H -0.0265 0.2241 1.3341 0.162 Uiso 1 1 calc R . .
H23B H -0.0334 0.2471 1.2766 0.162 Uiso 1 1 calc R . .
H23C H 0.0062 0.2310 1.1537 0.162 Uiso 1 1 calc R . .
C24 C 0.0992(2) 0.20055(5) 1.0046(5) 0.0356(7) Uani 1 1 d . . .
C25 C 0.1847(3) 0.22363(8) 1.1390(6) 0.0594(12) Uani 1 1 d . . .
H25A H 0.1454 0.2294 1.2137 0.089 Uiso 1 1 calc R . .
H25B H 0.2225 0.2340 1.1102 0.089 Uiso 1 1 calc R . .
H25C H 0.2106 0.2125 1.1968 0.089 Uiso 1 1 calc R . .

loop_
_atom_site_aniso_label
_atom_site_aniso_U_11
_atom_site_aniso_U_22
_atom_site_aniso_U_33
_atom_site_aniso_U_23
_atom_site_aniso_U_13
_atom_site_aniso_U_12
Fe 0.0402(3) 0.0397(3) 0.0379(2) -0.0047(2) 0.0002(2) 0.0041(2)
O1 0.0343(14) 0.0673(19) 0.076(2) -0.0106(19) -0.0085(16) 0.0108(13)
O2 0.0394(15) 0.0455(16) 0.069(2) -0.0129(15) -0.0084(14) 0.0085(12)
O3 0.0584(18) 0.0520(17) 0.0361(15) 0.0016(13) 0.0006(13) -0.0124(14)
O4 0.0496(16) 0.0490(14) 0.0476(15) -0.0035(16) -0.0051(15) -0.0164(12)
C1 0.051(2) 0.034(2) 0.056(3) -0.0025(17) -0.004(2) 0.0095(16)
C2 0.047(2) 0.050(2) 0.051(2) -0.0010(19) -0.0056(19) 0.0088(18)
C3 0.040(2) 0.066(3) 0.067(3) -0.005(3) 0.001(2) 0.0162(18)
C4 0.065(3) 0.066(3) 0.051(3) -0.012(2) 0.008(2) 0.022(2)
C5 0.062(3) 0.038(2) 0.065(3) -0.021(2) -0.005(2) 0.0088(18)
C6 0.061(2) 0.0277(17) 0.059(3) 0.0070(17) 0.007(2) 0.0019(16)
C7 0.077(3) 0.046(2) 0.050(3) 0.0084(19) 0.005(2) 0.009(2)
C8 0.050(2) 0.0350(18) 0.064(3) -0.004(2) 0.004(2) -0.0049(15)
C9 0.0354(18) 0.0329(16) 0.047(2) -0.0018(16) -0.0004(17) -0.0023(13)
C10 0.0349(18) 0.0337(18) 0.037(2) -0.0032(14) -0.0028(15) 0.0028(14)
C11 0.0389(19) 0.0357(19) 0.0348(19) 0.0005(15) 0.0014(15) -0.0020(15)
C12 0.045(2) 0.043(2) 0.039(2) 0.0077(16) 0.0050(16) -0.0005(16)
C13 0.054(3) 0.054(2) 0.036(2) 0.0023(18) 0.0016(18) 0.0053(19)
C14 0.039(2) 0.044(2) 0.044(2) -0.0042(17) -0.0049(17) 0.0029(16)
C15 0.050(3) 0.068(3) 0.051(3) -0.015(2) -0.010(2) 0.003(2)
C16 0.043(2) 0.075(3) 0.072(3) -0.019(3) -0.022(2) 0.004(2)
C17 0.038(2) 0.059(3) 0.076(3) -0.015(2) -0.007(2) -0.0093(19)
N18 0.0301(14) 0.0410(16) 0.060(2) -0.0072(15) -0.0021(14) -0.0040(12)
C19 0.0340(17) 0.0478(19) 0.047(2) -0.0011(18) 0.0012(16) -0.0021(16)
C20 0.046(2) 0.042(2) 0.077(3) -0.017(2) -0.004(2) 0.0094(18)
C21 0.084(4) 0.049(3) 0.104(5) 0.007(3) 0.016(4) -0.004(3)
C22 0.103(5) 0.073(4) 0.073(4) -0.007(3) 0.023(3) 0.019(3)
C23 0.079(4) 0.079(4) 0.167(7) -0.069(5) -0.056(5) 0.026(3)
C24 0.0351(17) 0.0307(16) 0.041(2) -0.0018(14) -0.0009(15) 0.0013(13)
C25 0.062(3) 0.059(3) 0.057(3) -0.010(2) -0.015(2) -0.016(2)

loop_
_atom_type_symbol
_atom_type_description
_atom_type_scat_dispersion_real
_atom_type_scat_dispersion_imag
_atom_type_scat_source
C C 0.0033 0.0016 'International Tables Vol C Tables 4.2.6.8 and 6.1.1.4'
H H 0.0000 0.0000 'International Tables Vol C Tables 4.2.6.8 and 6.1.1.4'
N N 0.0061 0.0033 'International Tables Vol C Tables 4.2.6.8 and 6.1.1.4'
O O 0.0106 0.0060 'International Tables Vol C Tables 4.2.6.8 and 6.1.1.4'
Fe Fe 0.3463 0.8444 'International Tables Vol C Tables 4.2.6.8 and 6.1.1.4'

loop_
_geom_angle_atom_site_label_1
_geom_angle_atom_site_label_2
_geom_angle_atom_site_label_3
_geom_angle
_geom_angle_site_symmetry_1
_geom_angle_site_symmetry_3
_geom_angle_publ_flag
C10 Fe C11 42.57(15) . . ?
C10 Fe C1 98.53(17) . . ?
C11 Fe C1 117.27(18) . . ?
C10 Fe C5 116.45(19) . . ?
C11 Fe C5 154.20(18) . . ?
C1 Fe C5 41.4(2) . . ?
C10 Fe C2 117.27(17) . . ?
C11 Fe C2 104.88(17) . . ?
C1 Fe C2 41.44(18) . . ?
C5 Fe C2 68.82(19) . . ?
C10 Fe C4 155.47(19) . . ?
C11 Fe C4 162.0(2) . . ?
C1 Fe C4 69.4(2) . . ?
C5 Fe C4 40.8(2) . . ?
C2 Fe C4 68.3(2) . . ?
C10 Fe C12 70.45(16) . . ?
C11 Fe C12 41.33(16) . . ?
C1 Fe C12 156.97(17) . . ?
C5 Fe C12 161.60(19) . . ?
C2 Fe C12 124.86(18) . . ?
C4 Fe C12 128.0(2) . . ?
C10 Fe C3 156.01(19) . . ?
C11 Fe C3 123.69(19) . . ?
C1 Fe C3 69.2(2) . . ?
C5 Fe C3 68.49(19) . . ?
C2 Fe C3 40.3(2) . . ?
C4 Fe C3 40.6(2) . . ?
C12 Fe C3 112.76(19) . . ?
C10 Fe C14 41.17(14) . . ?
C11 Fe C14 69.31(16) . . ?
C1 Fe C14 116.98(18) . . ?
C5 Fe C14 104.82(18) . . ?
C2 Fe C14 153.85(18) . . ?
C4 Fe C14 124.3(2) . . ?
C12 Fe C14 68.39(17) . . ?
C3 Fe C14 162.81(19) . . ?
C10 Fe C13 69.30(16) . . ?
C11 Fe C13 68.29(17) . . ?
C1 Fe C13 155.97(18) . . ?
C5 Fe C13 124.36(19) . . ?
C2 Fe C13 162.58(19) . . ?
C4 Fe C13 113.02(19) . . ?
C12 Fe C13 39.67(17) . . ?
C3 Fe C13 129.3(2) . . ?
C14 Fe C13 40.63(17) . . ?
C19 O2 C20 119.4(3) . . ?
C24 O4 C25 115.4(4) . . ?
C5 C1 C2 106.7(4) . . ?
C5 C1 C6 126.7(4) . . ?
C2 C1 C6 126.5(4) . . ?
C5 C1 Fe 69.8(3) . . ?
C2 C1 Fe 70.1(3) . . ?
C6 C1 Fe 122.3(3) . . ?
C3 C2 C1 108.8(4) . . ?
C3 C2 Fe 70.7(3) . . ?
C1 C2 Fe 68.4(2) . . ?
C3 C2 H2 125.6 . . ?
C1 C2 H2 125.6 . . ?
Fe C2 H2 126.9 . . ?
C2 C3 C4 108.1(4) . . ?
C2 C3 Fe 69.1(2) . . ?
C4 C3 Fe 69.5(2) . . ?
C2 C3 H3 125.9 . . ?
C4 C3 H3 125.9 . . ?
Fe C3 H3 127.1 . . ?
C5 C4 C3 107.8(4) . . ?
C5 C4 Fe 68.8(2) . . ?
C3 C4 Fe 70.0(2) . . ?
C5 C4 H4 126.1 . . ?
C3 C4 H4 126.1 . . ?
Fe C4 H4 126.7 . . ?
C4 C5 C1 108.6(4) . . ?
C4 C5 Fe 70.5(3) . . ?
C1 C5 Fe 68.7(2) . . ?
C4 C5 H5 125.7 . . ?
C1 C5 H5 125.7 . . ?
Fe C5 H5 126.7 . . ?
C7 C6 C1 113.6(4) . . ?
C7 C6 C8 112.7(4) . . ?
C1 C6 C8 112.5(4) . . ?
C7 C6 H6 105.7 . . ?
C1 C6 H6 105.7 . . ?
C8 C6 H6 105.7 . . ?
C6 C7 H7A 109.5 . . ?
C6 C7 H7B 109.5 . . ?
H7A C7 H7B 109.5 . . ?
C6 C7 H7C 109.5 . . ?
H7A C7 H7C 109.5 . . ?
H7B C7 H7C 109.5 . . ?
C6 C8 C9 116.6(3) . . ?
C6 C8 H8A 108.1 . . ?
C9 C8 H8A 108.1 . . ?
C6 C8 H8B 108.1 . . ?
C9 C8 H8B 108.1 . . ?
H8A C8 H8B 107.3 . . ?
N18 C9 C10 111.3(3) . . ?
N18 C9 C8 108.7(3) . . ?
C10 C9 C8 114.1(3) . . ?
N18 C9 H9 107.5 . . ?
C10 C9 H9 107.5 . . ?
C8 C9 H9 107.5 . . ?
C14 C10 C11 106.9(3) . . ?
C14 C10 C9 124.8(4) . . ?
C11 C10 C9 128.4(3) . . ?
C14 C10 Fe 71.7(2) . . ?
C11 C10 Fe 69.2(2) . . ?
C9 C10 Fe 123.4(3) . . ?
C12 C11 C10 107.9(3) . . ?
C12 C11 C24 126.0(3) . . ?
C10 C11 C24 126.0(3) . . ?
C12 C11 Fe 70.9(2) . . ?
C10 C11 Fe 68.2(2) . . ?
C24 C11 Fe 124.2(3) . . ?
C13 C12 C11 107.8(4) . . ?
C13 C12 Fe 70.6(3) . . ?
C11 C12 Fe 67.8(2) . . ?
C13 C12 H12 126.1 . . ?
C11 C12 H12 126.1 . . ?
Fe C12 H12 127.1 . . ?
C12 C13 C14 109.6(4) . . ?
C12 C13 Fe 69.7(2) . . ?
C14 C13 Fe 69.5(2) . . ?
C12 C13 H13 125.2 . . ?
C14 C13 H13 125.2 . . ?
Fe C13 H13 127.2 . . ?
C10 C14 C13 107.8(4) . . ?
C10 C14 C15 126.8(4) . . ?
C13 C14 C15 125.2(4) . . ?
C10 C14 Fe 67.1(2) . . ?
C13 C14 Fe 69.9(2) . . ?
C15 C14 Fe 132.5(3) . . ?
C14 C15 C16 111.7(4) . . ?
C14 C15 H15A 109.3 . . ?
C16 C15 H15A 109.3 . . ?
C14 C15 H15B 109.3 . . ?
C16 C15 H15B 109.3 . . ?
H15A C15 H15B 108.0 . . ?
C17 C16 C15 116.4(5) . . ?
C17 C16 H16A 108.2 . . ?
C15 C16 H16A 108.2 . . ?
C17 C16 H16B 108.2 . . ?
C15 C16 H16B 108.2 . . ?
H16A C16 H16B 107.4 . . ?
N18 C17 C16 114.8(4) . . ?
N18 C17 H17A 108.6 . . ?
C16 C17 H17A 108.6 . . ?
N18 C17 H17B 108.6 . . ?
C16 C17 H17B 108.6 . . ?
H17A C17 H17B 107.5 . . ?
C19 N18 C17 115.8(4) . . ?
C19 N18 C9 120.7(3) . . ?
C17 N18 C9 119.3(3) . . ?
O1 C19 O2 125.0(4) . . ?
O1 C19 N18 123.1(4) . . ?
O2 C19 N18 111.9(3) . . ?
O2 C20 C23 102.7(4) . . ?
O2 C20 C21 111.0(4) . . ?
C23 C20 C21 111.3(6) . . ?
O2 C20 C22 109.2(4) . . ?
C23 C20 C22 112.1(6) . . ?
C21 C20 C22 110.4(4) . . ?
C20 C21 H21A 109.5 . . ?
C20 C21 H21B 109.5 . . ?
H21A C21 H21B 109.5 . . ?
C20 C21 H21C 109.5 . . ?
H21A C21 H21C 109.5 . . ?
H21B C21 H21C 109.5 . . ?
C20 C22 H22A 109.5 . . ?
C20 C22 H22B 109.5 . . ?
H22A C22 H22B 109.5 . . ?
C20 C22 H22C 109.5 . . ?
H22A C22 H22C 109.5 . . ?
H22B C22 H22C 109.5 . . ?
C20 C23 H23A 109.5 . . ?
C20 C23 H23B 109.5 . . ?
H23A C23 H23B 109.5 . . ?
C20 C23 H23C 109.5 . . ?
H23A C23 H23C 109.5 . . ?
H23B C23 H23C 109.5 . . ?
O3 C24 O4 122.8(4) . . ?
O3 C24 C11 125.8(3) . . ?
O4 C24 C11 111.4(3) . . ?
O4 C25 H25A 109.5 . . ?
O4 C25 H25B 109.5 . . ?
H25A C25 H25B 109.5 . . ?
O4 C25 H25C 109.5 . . ?
H25A C25 H25C 109.5 . . ?
H25B C25 H25C 109.5 . . ?

loop_
_geom_bond_atom_site_label_1
_geom_bond_atom_site_label_2
_geom_bond_distance
_geom_bond_site_symmetry_2
_geom_bond_publ_flag
Fe C10 2.000(4) . ?
Fe C11 2.013(4) . ?
Fe C1 2.014(4) . ?
Fe C5 2.029(4) . ?
Fe C2 2.037(4) . ?
Fe C4 2.051(5) . ?
Fe C12 2.056(4) . ?
Fe C3 2.058(4) . ?
Fe C14 2.062(4) . ?
Fe C13 2.067(4) . ?
O1 C19 1.213(5) . ?
O2 C19 1.337(5) . ?
O2 C20 1.470(5) . ?
O3 C24 1.207(5) . ?
O4 C24 1.341(4) . ?
O4 C25 1.450(5) . ?
C1 C5 1.430(7) . ?
C1 C2 1.433(6) . ?
C1 C6 1.525(6) . ?
C2 C3 1.410(7) . ?
C2 H2 0.9400 . ?
C3 C4 1.425(7) . ?
C3 H3 0.9400 . ?
C4 C5 1.422(7) . ?
C4 H4 0.9400 . ?
C5 H5 0.9400 . ?
C6 C7 1.513(7) . ?
C6 C8 1.541(6) . ?
C6 H6 0.9900 . ?
C7 H7A 0.9700 . ?
C7 H7B 0.9700 . ?
C7 H7C 0.9700 . ?
C8 C9 1.551(5) . ?
C8 H8A 0.9800 . ?
C8 H8B 0.9800 . ?
C9 N18 1.482(5) . ?
C9 C10 1.488(6) . ?
C9 H9 0.9900 . ?
C10 C14 1.429(5) . ?
C10 C11 1.457(5) . ?
C11 C12 1.436(5) . ?
C11 C24 1.465(5) . ?
C12 C13 1.399(6) . ?
C12 H12 0.9400 . ?
C13 C14 1.433(6) . ?
C13 H13 0.9400 . ?
C14 C15 1.509(6) . ?
C15 C16 1.547(7) . ?
C15 H15A 0.9800 . ?
C15 H15B 0.9800 . ?
C16 C17 1.518(8) . ?
C16 H16A 0.9800 . ?
C16 H16B 0.9800 . ?
C17 N18 1.466(6) . ?
C17 H17A 0.9800 . ?
C17 H17B 0.9800 . ?
N18 C19 1.376(5) . ?
C20 C23 1.495(7) . ?
C20 C21 1.508(8) . ?
C20 C22 1.517(8) . ?
C21 H21A 0.9700 . ?
C21 H21B 0.9700 . ?
C21 H21C 0.9700 . ?
C22 H22A 0.9700 . ?
C22 H22B 0.9700 . ?
C22 H22C 0.9700 . ?
C23 H23A 0.9700 . ?
C23 H23B 0.9700 . ?
C23 H23C 0.9700 . ?
C25 H25A 0.9700 . ?
C25 H25B 0.9700 . ?
C25 H25C 0.9700 . ?

loop_
_geom_torsion_atom_site_label_1
_geom_torsion_atom_site_label_2
_geom_torsion_atom_site_label_3
_geom_torsion_atom_site_label_4
_geom_torsion
_geom_torsion_site_symmetry_1
_geom_torsion_site_symmetry_2
_geom_torsion_site_symmetry_3
_geom_torsion_site_symmetry_4
_geom_torsion_publ_flag
C10 Fe C1 C5 120.7(3) . . . . ?
C11 Fe C1 C5 161.2(3) . . . . ?
C2 Fe C1 C5 -117.3(4) . . . . ?
C4 Fe C1 C5 -37.2(3) . . . . ?
C12 Fe C1 C5 179.9(4) . . . . ?
C3 Fe C1 C5 -80.7(3) . . . . ?
C14 Fe C1 C5 81.8(3) . . . . ?
C13 Fe C1 C5 63.5(5) . . . . ?
C10 Fe C1 C2 -122.0(3) . . . . ?
C11 Fe C1 C2 -81.5(3) . . . . ?
C5 Fe C1 C2 117.3(4) . . . . ?
C4 Fe C1 C2 80.1(3) . . . . ?
C12 Fe C1 C2 -62.8(5) . . . . ?
C3 Fe C1 C2 36.6(3) . . . . ?
C14 Fe C1 C2 -161.0(3) . . . . ?
C10 Fe C1 C6 -0.7(4) . . . . ?
C11 Fe C1 C6 39.8(4) . . . . ?
C5 Fe C1 C6 -121.4(5) . . . . ?
C2 Fe C1 C6 121.3(5) . . . . ?
C4 Fe C1 C6 -158.6(4) . . . . ?
C12 Fe C1 C6 58.5(6) . . . . ?
C3 Fe C1 C6 157.9(4) . . . . ?
C14 Fe C1 C6 -39.6(4) . . . . ?
C13 Fe C1 C6 -57.9(6) . . . . ?
C5 C1 C2 C3 1.3(5) . . . . ?
C6 C1 C2 C3 -175.4(4) . . . . ?
Fe C1 C2 C3 -59.3(3) . . . . ?
C5 C1 C2 Fe 60.6(3) . . . . ?
C6 C1 C2 Fe -116.1(4) . . . . ?
C10 Fe C2 C3 -169.0(3) . . . . ?
C11 Fe C2 C3 -125.0(3) . . . . ?
C1 Fe C2 C3 120.4(4) . . . . ?
C5 Fe C2 C3 81.3(3) . . . . ?
C4 Fe C2 C3 37.3(3) . . . . ?
C12 Fe C2 C3 -84.7(3) . . . . ?
C14 Fe C2 C3 161.7(4) . . . . ?
C13 Fe C2 C3 -60.6(7) . . . . ?
C10 Fe C2 C1 70.6(3) . . . . ?
C11 Fe C2 C1 114.5(3) . . . . ?
C5 Fe C2 C1 -39.1(3) . . . . ?
C4 Fe C2 C1 -83.1(3) . . . . ?
C12 Fe C2 C1 154.9(2) . . . . ?
C3 Fe C2 C1 -120.4(4) . . . . ?
C14 Fe C2 C1 41.3(5) . . . . ?
C1 C2 C3 C4 -0.7(5) . . . . ?
Fe C2 C3 C4 -58.6(3) . . . . ?
C1 C2 C3 Fe 57.9(3) . . . . ?
C10 Fe C3 C2 24.8(6) . . . . ?
C11 Fe C3 C2 72.0(3) . . . . ?
C1 Fe C3 C2 -37.6(3) . . . . ?
C5 Fe C3 C2 -82.2(3) . . . . ?
C4 Fe C3 C2 -119.9(4) . . . . ?
C12 Fe C3 C2 117.6(3) . . . . ?
C14 Fe C3 C2 -152.1(6) . . . . ?
C13 Fe C3 C2 160.3(3) . . . . ?
C10 Fe C3 C4 144.7(4) . . . . ?
C11 Fe C3 C4 -168.1(3) . . . . ?
C1 Fe C3 C4 82.3(3) . . . . ?
C5 Fe C3 C4 37.7(3) . . . . ?
C2 Fe C3 C4 119.9(4) . . . . ?
C12 Fe C3 C4 -122.4(3) . . . . ?
C14 Fe C3 C4 -32.2(8) . . . . ?
C13 Fe C3 C4 -79.8(4) . . . . ?
C2 C3 C4 C5 -0.2(5) . . . . ?
Fe C3 C4 C5 -58.5(3) . . . . ?
C2 C3 C4 Fe 58.4(3) . . . . ?
C10 Fe C4 C5 -26.1(6) . . . . ?
C11 Fe C4 C5 153.1(5) . . . . ?
C1 Fe C4 C5 37.7(3) . . . . ?
C2 Fe C4 C5 82.3(3) . . . . ?
C12 Fe C4 C5 -159.7(3) . . . . ?
C3 Fe C4 C5 119.4(4) . . . . ?
C14 Fe C4 C5 -71.6(4) . . . . ?
C13 Fe C4 C5 -116.5(3) . . . . ?
C10 Fe C4 C3 -145.5(4) . . . . ?
C11 Fe C4 C3 33.7(8) . . . . ?
C1 Fe C4 C3 -81.7(3) . . . . ?
C5 Fe C4 C3 -119.4(4) . . . . ?
C2 Fe C4 C3 -37.1(3) . . . . ?
C12 Fe C4 C3 80.9(4) . . . . ?
C14 Fe C4 C3 169.0(3) . . . . ?
C13 Fe C4 C3 124.1(3) . . . . ?
C3 C4 C5 C1 1.0(5) . . . . ?
Fe C4 C5 C1 -58.3(3) . . . . ?
C3 C4 C5 Fe 59.3(3) . . . . ?
C2 C1 C5 C4 -1.4(5) . . . . ?
C6 C1 C5 C4 175.3(4) . . . . ?
Fe C1 C5 C4 59.4(3) . . . . ?
C2 C1 C5 Fe -60.8(3) . . . . ?
C6 C1 C5 Fe 115.9(4) . . . . ?
C10 Fe C5 C4 168.2(3) . . . . ?
C11 Fe C5 C4 -161.2(4) . . . . ?
C1 Fe C5 C4 -120.0(4) . . . . ?
C2 Fe C5 C4 -80.9(3) . . . . ?
C12 Fe C5 C4 60.1(7) . . . . ?
C3 Fe C5 C4 -37.5(3) . . . . ?
C14 Fe C5 C4 125.8(3) . . . . ?
C13 Fe C5 C4 86.1(3) . . . . ?
C10 Fe C5 C1 -71.7(3) . . . . ?
C11 Fe C5 C1 -41.2(5) . . . . ?
C2 Fe C5 C1 39.1(3) . . . . ?
C4 Fe C5 C1 120.0(4) . . . . ?
C12 Fe C5 C1 -179.9(5) . . . . ?
C3 Fe C5 C1 82.5(3) . . . . ?
C14 Fe C5 C1 -114.2(3) . . . . ?
C13 Fe C5 C1 -153.8(3) . . . . ?
C5 C1 C6 C7 173.4(4) . . . . ?
C2 C1 C6 C7 -10.6(6) . . . . ?
Fe C1 C6 C7 -98.8(4) . . . . ?
C5 C1 C6 C8 -57.1(5) . . . . ?
C2 C1 C6 C8 118.9(5) . . . . ?
Fe C1 C6 C8 30.8(5) . . . . ?
C7 C6 C8 C9 63.5(5) . . . . ?
C1 C6 C8 C9 -66.5(5) . . . . ?
C6 C8 C9 N18 -170.5(4) . . . . ?
C6 C8 C9 C10 64.7(5) . . . . ?
N18 C9 C10 C14 -59.8(5) . . . . ?
C8 C9 C10 C14 63.7(5) . . . . ?
N18 C9 C10 C11 121.3(4) . . . . ?
C8 C9 C10 C11 -115.3(5) . . . . ?
N18 C9 C10 Fe -149.9(3) . . . . ?
C8 C9 C10 Fe -26.4(5) . . . . ?
C11 Fe C10 C14 116.9(3) . . . . ?
C1 Fe C10 C14 -121.7(3) . . . . ?
C5 Fe C10 C14 -82.3(3) . . . . ?
C2 Fe C10 C14 -160.9(3) . . . . ?
C4 Fe C10 C14 -63.5(5) . . . . ?
C12 Fe C10 C14 79.2(3) . . . . ?
C13 Fe C10 C14 36.8(3) . . . . ?
C1 Fe C10 C11 121.4(2) . . . . ?
C5 Fe C10 C11 160.9(2) . . . . ?
C2 Fe C10 C11 82.3(3) . . . . ?
C4 Fe C10 C11 179.6(4) . . . . ?
C12 Fe C10 C11 -37.7(2) . . . . ?
C3 Fe C10 C11 64.6(5) . . . . ?
C14 Fe C10 C11 -116.9(3) . . . . ?
C13 Fe C10 C11 -80.0(3) . . . . ?
C11 Fe C10 C9 -123.0(4) . . . . ?
C1 Fe C10 C9 -1.6(3) . . . . ?
C5 Fe C10 C9 37.9(4) . . . . ?
C2 Fe C10 C9 -40.7(4) . . . . ?
C4 Fe C10 C9 56.6(6) . . . . ?
C12 Fe C10 C9 -160.7(4) . . . . ?
C3 Fe C10 C9 -58.5(6) . . . . ?
C14 Fe C10 C9 120.1(4) . . . . ?
C13 Fe C10 C9 156.9(4) . . . . ?
C14 C10 C11 C12 -2.2(5) . . . . ?
C9 C10 C11 C12 176.8(4) . . . . ?
Fe C10 C11 C12 60.0(3) . . . . ?
C14 C10 C11 C24 -179.5(4) . . . . ?
C9 C10 C11 C24 -0.4(7) . . . . ?
Fe C10 C11 C24 -117.2(4) . . . . ?
C14 C10 C11 Fe -62.3(3) . . . . ?
C9 C10 C11 Fe 116.8(4) . . . . ?
C10 Fe C11 C12 -119.3(3) . . . . ?
C1 Fe C11 C12 169.0(2) . . . . ?
C5 Fe C11 C12 -161.6(4) . . . . ?
C2 Fe C11 C12 126.4(2) . . . . ?
C4 Fe C11 C12 61.2(7) . . . . ?
C3 Fe C11 C12 86.9(3) . . . . ?
C14 Fe C11 C12 -80.4(3) . . . . ?
C13 Fe C11 C12 -36.7(2) . . . . ?
C1 Fe C11 C10 -71.7(3) . . . . ?
C5 Fe C11 C10 -42.3(5) . . . . ?
C2 Fe C11 C10 -114.3(2) . . . . ?
C12 Fe C11 C10 119.3(3) . . . . ?
C3 Fe C11 C10 -153.8(3) . . . . ?
C14 Fe C11 C10 38.9(2) . . . . ?
C13 Fe C11 C10 82.6(3) . . . . ?
C10 Fe C11 C24 119.6(4) . . . . ?
C1 Fe C11 C24 48.0(4) . . . . ?
C5 Fe C11 C24 77.3(5) . . . . ?
C2 Fe C11 C24 5.3(4) . . . . ?
C4 Fe C11 C24 -59.9(7) . . . . ?
C12 Fe C11 C24 -121.1(4) . . . . ?
C3 Fe C11 C24 -34.2(4) . . . . ?
C14 Fe C11 C24 158.5(4) . . . . ?
C13 Fe C11 C24 -157.8(4) . . . . ?
C10 C11 C12 C13 1.1(5) . . . . ?
C24 C11 C12 C13 178.4(4) . . . . ?
Fe C11 C12 C13 59.5(3) . . . . ?
C10 C11 C12 Fe -58.4(3) . . . . ?
C24 C11 C12 Fe 118.9(4) . . . . ?
C10 Fe C12 C13 -80.8(3) . . . . ?
C11 Fe C12 C13 -119.6(3) . . . . ?
C1 Fe C12 C13 -145.2(4) . . . . ?
C5 Fe C12 C13 34.6(7) . . . . ?
C2 Fe C12 C13 169.0(3) . . . . ?
C4 Fe C12 C13 80.6(3) . . . . ?
C3 Fe C12 C13 124.7(3) . . . . ?
C14 Fe C12 C13 -36.8(2) . . . . ?
C10 Fe C12 C11 38.8(2) . . . . ?
C1 Fe C12 C11 -25.6(5) . . . . ?
C5 Fe C12 C11 154.2(5) . . . . ?
C2 Fe C12 C11 -71.4(3) . . . . ?
C4 Fe C12 C11 -159.9(3) . . . . ?
C3 Fe C12 C11 -115.7(3) . . . . ?
C14 Fe C12 C11 82.8(3) . . . . ?
C13 Fe C12 C11 119.6(3) . . . . ?
C11 C12 C13 C14 0.5(5) . . . . ?
Fe C12 C13 C14 58.2(3) . . . . ?
C11 C12 C13 Fe -57.7(3) . . . . ?
C10 Fe C13 C12 84.0(3) . . . . ?
C11 Fe C13 C12 38.2(2) . . . . ?
C1 Fe C13 C12 146.7(4) . . . . ?
C5 Fe C13 C12 -167.4(3) . . . . ?
C2 Fe C13 C12 -31.6(7) . . . . ?
C4 Fe C13 C12 -122.4(3) . . . . ?
C3 Fe C13 C12 -78.3(3) . . . . ?
C14 Fe C13 C12 121.3(4) . . . . ?
C10 Fe C13 C14 -37.3(2) . . . . ?
C11 Fe C13 C14 -83.1(3) . . . . ?
C1 Fe C13 C14 25.4(6) . . . . ?
C5 Fe C13 C14 71.3(3) . . . . ?
C2 Fe C13 C14 -152.9(5) . . . . ?
C4 Fe C13 C14 116.4(3) . . . . ?
C12 Fe C13 C14 -121.3(4) . . . . ?
C3 Fe C13 C14 160.4(3) . . . . ?
C11 C10 C14 C13 2.5(5) . . . . ?
C9 C10 C14 C13 -176.6(3) . . . . ?
Fe C10 C14 C13 -58.1(3) . . . . ?
C11 C10 C14 C15 -172.5(4) . . . . ?
C9 C10 C14 C15 8.4(7) . . . . ?
Fe C10 C14 C15 126.9(5) . . . . ?
C11 C10 C14 Fe 60.6(3) . . . . ?
C9 C10 C14 Fe -118.5(4) . . . . ?
C12 C13 C14 C10 -1.9(5) . . . . ?
Fe C13 C14 C10 56.4(3) . . . . ?
C12 C13 C14 C15 173.2(4) . . . . ?
Fe C13 C14 C15 -128.5(4) . . . . ?
C12 C13 C14 Fe -58.3(3) . . . . ?
C11 Fe C14 C10 -40.2(2) . . . . ?
C1 Fe C14 C10 70.8(3) . . . . ?
C5 Fe C14 C10 113.4(3) . . . . ?
C2 Fe C14 C10 41.4(5) . . . . ?
C4 Fe C14 C10 153.3(3) . . . . ?
C12 Fe C14 C10 -84.6(3) . . . . ?
C13 Fe C14 C10 -120.6(4) . . . . ?
C10 Fe C14 C13 120.6(4) . . . . ?
C11 Fe C14 C13 80.4(3) . . . . ?
C1 Fe C14 C13 -168.7(3) . . . . ?
C5 Fe C14 C13 -126.0(3) . . . . ?
C2 Fe C14 C13 162.0(4) . . . . ?
C4 Fe C14 C13 -86.2(3) . . . . ?
C12 Fe C14 C13 35.9(2) . . . . ?
C3 Fe C14 C13 -61.4(7) . . . . ?
C10 Fe C14 C15 -119.7(5) . . . . ?
C11 Fe C14 C15 -159.9(5) . . . . ?
C1 Fe C14 C15 -49.0(5) . . . . ?
C5 Fe C14 C15 -6.3(5) . . . . ?
C2 Fe C14 C15 -78.3(6) . . . . ?
C4 Fe C14 C15 33.6(5) . . . . ?
C12 Fe C14 C15 155.7(5) . . . . ?
C3 Fe C14 C15 58.4(8) . . . . ?
C13 Fe C14 C15 119.7(5) . . . . ?
C10 C14 C15 C16 49.0(7) . . . . ?
C13 C14 C15 C16 -125.2(5) . . . . ?
Fe C14 C15 C16 140.5(4) . . . . ?
C14 C15 C16 C17 -72.0(6) . . . . ?
C15 C16 C17 N18 68.8(6) . . . . ?
C16 C17 N18 C19 87.9(5) . . . . ?
C16 C17 N18 C9 -69.2(6) . . . . ?
C10 C9 N18 C19 -80.9(5) . . . . ?
C8 C9 N18 C19 152.6(4) . . . . ?
C10 C9 N18 C17 75.0(5) . . . . ?
C8 C9 N18 C17 -51.4(5) . . . . ?
C20 O2 C19 O1 -3.5(7) . . . . ?
C20 O2 C19 N18 176.7(4) . . . . ?
C17 N18 C19 O1 15.4(6) . . . . ?
C9 N18 C19 O1 172.2(4) . . . . ?
C17 N18 C19 O2 -164.8(4) . . . . ?
C9 N18 C19 O2 -8.0(6) . . . . ?
C19 O2 C20 C23 -175.4(5) . . . . ?
C19 O2 C20 C21 -56.4(6) . . . . ?
C19 O2 C20 C22 65.5(6) . . . . ?
C25 O4 C24 O3 1.2(6) . . . . ?
C25 O4 C24 C11 179.9(3) . . . . ?
C12 C11 C24 O3 -159.8(4) . . . . ?
C10 C11 C24 O3 17.0(6) . . . . ?
Fe C11 C24 O3 -69.5(5) . . . . ?
C12 C11 C24 O4 21.6(5) . . . . ?
C10 C11 C24 O4 -161.6(4) . . . . ?
Fe C11 C24 O4 111.8(3) . . . . ?
